data_7013352
loop_
_publ_author_name
'Marilyn M. Olmstead'
'Ana de Bettencourt-Dias'
'Hon Man Lee'
'David Pham'
'Alan L. Balch'

_publ_section_title
;
 Interactions of metalloporphyrins as donors with the electron
 acceptors C60, tetracyanoquinomethane (TCNQ) and
 trinitrofluorenylidenemalonitrile
;
_journal_issue 16
_journal_name_full 'Dalton Trans.'
_journal_page_first 3227
_journal_page_last 3232
_journal_paper_doi 10.1039/b306714a
_journal_year 2003
_chemical_formula_sum 'C48 H48 Cu N8'
_chemical_formula_weight 800.48
_chemical_name_common TCNQ$.!Cu(OEP)
_space_group_IT_number 14
_symmetry_cell_setting monoclinic
_symmetry_space_group_name_Hall '-P 2yn'
_symmetry_space_group_name_H-M 'P 1 21/n 1'
_atom_sites_solution_hydrogens geom
_atom_sites_solution_primary direct
_atom_sites_solution_secondary difmap
_audit_creation_method SHELXL-97
_cell_angle_alpha 90.00
_cell_angle_beta 94.018(4)
_cell_angle_gamma 90.00
_cell_formula_units_Z 2
_cell_length_a 7.0673(6)
_cell_length_b 25.567(2)
_cell_length_c 11.0938(9)
_cell_measurement_reflns_used 6327
_cell_measurement_temperature 89(2)
_cell_measurement_theta_max 31.5
_cell_measurement_theta_min 3.0
_cell_volume 1999.6(3)
_computing_cell_refinement 'Bruker SAINT'
_computing_data_collection 'Bruker SMART'
_computing_data_reduction 'Bruker SAINT'
_computing_molecular_graphics 'SHELXTL 5.03, XP (Sheldrick, 1994)'
_computing_publication_material 'SHELXL-97 (Sheldrick, 1997)'
_computing_structure_refinement 'SHELXL-97 (Sheldrick, 1997)'
_computing_structure_solution 'SHELXS-97 (Sheldrick, 1990)'
_diffrn_ambient_temperature 89(2)
_diffrn_measured_fraction_theta_full 0.958
_diffrn_measured_fraction_theta_max 0.958
_diffrn_measurement_device_type 'Bruker Smart 1000'
_diffrn_measurement_method \w
_diffrn_radiation_monochromator graphite
_diffrn_radiation_source 'normal-focus sealed tube'
_diffrn_radiation_type MoK\a
_diffrn_radiation_wavelength 0.71073
_diffrn_reflns_av_R_equivalents 0.0271
_diffrn_reflns_av_sigmaI/netI 0.0200
_diffrn_reflns_limit_h_max 10
_diffrn_reflns_limit_h_min -10
_diffrn_reflns_limit_k_max 37
_diffrn_reflns_limit_k_min -37
_diffrn_reflns_limit_l_max 16
_diffrn_reflns_limit_l_min -16
_diffrn_reflns_number 27755
_diffrn_reflns_theta_full 31.50
_diffrn_reflns_theta_max 31.50
_diffrn_reflns_theta_min 2.01
_diffrn_standards_decay_% <0.1
_diffrn_standards_number '50 frames remeasured'
_exptl_absorpt_coefficient_mu 0.592
_exptl_absorpt_correction_T_max 0.9164
_exptl_absorpt_correction_T_min 0.7290
_exptl_absorpt_correction_type multi-scan
_exptl_absorpt_process_details 'SADABS 2.0'
_exptl_crystal_colour 'dark red'
_exptl_crystal_density_diffrn 1.329
_exptl_crystal_density_method 'not measured'
_exptl_crystal_description needle
_exptl_crystal_F_000 842
_exptl_crystal_size_max 0.57
_exptl_crystal_size_mid 0.30
_exptl_crystal_size_min 0.15
_refine_diff_density_max 0.522
_refine_diff_density_min -0.357
_refine_diff_density_rms 0.060
_refine_ls_extinction_method none
_refine_ls_goodness_of_fit_ref 1.032
_refine_ls_hydrogen_treatment constr
_refine_ls_matrix_type full
_refine_ls_number_parameters 263
_refine_ls_number_reflns 6376
_refine_ls_number_restraints 0
_refine_ls_restrained_S_all 1.032
_refine_ls_R_factor_all 0.0396
_refine_ls_R_factor_gt 0.0325
_refine_ls_shift/su_max 0.001
_refine_ls_shift/su_mean 0.000
_refine_ls_structure_factor_coef Fsqd
_refine_ls_weighting_details 'calc w=1/[\s^2^(Fo^2^)+(0.0523P)^2^+0.6200P] where P=(Fo^2^+2Fc^2^)/3'
_refine_ls_weighting_scheme calc
_refine_ls_wR_factor_gt 0.0873
_refine_ls_wR_factor_ref 0.0912
_reflns_number_gt 5514
_reflns_number_total 6376
_reflns_threshold_expression I>2\s(I)
_cod_data_source_file b306714a.txt
_cod_data_source_block ab011
_cod_original_sg_symbol_H-M 'P 21/n'
_cod_database_code 7013352

loop_
_symmetry_equiv_pos_as_xyz
'x, y, z'
'-x+1/2, y+1/2, -z+1/2'
'-x, -y, -z'
'x-1/2, -y-1/2, z-1/2'

loop_
_atom_site_label
_atom_site_type_symbol
_atom_site_fract_x
_atom_site_fract_y
_atom_site_fract_z
_atom_site_U_iso_or_equiv
_atom_site_adp_type
_atom_site_occupancy
_atom_site_symmetry_multiplicity
_atom_site_calc_flag
_atom_site_refinement_flags
_atom_site_disorder_assembly
_atom_site_disorder_group
Cu1 Cu 0.5000 0.0000 0.5000 0.01114(6) Uani 1 2 d S . .
N1 N 0.56122(13) 0.06699(3) 0.58755(8) 0.01296(17) Uani 1 1 d . . .
N2 N 0.39552(13) 0.03965(3) 0.35416(8) 0.01287(17) Uani 1 1 d . . .
N3 N -0.04579(18) 0.18174(5) 0.42378(12) 0.0305(3) Uani 1 1 d . . .
N4 N -0.24400(16) 0.07326(5) 0.13495(11) 0.0272(2) Uani 1 1 d . . .
C1 C 0.64646(15) 0.07347(4) 0.70217(10) 0.01408(19) Uani 1 1 d . . .
C2 C 0.66576(16) 0.12866(4) 0.73127(10) 0.0155(2) Uani 1 1 d . . .
C3 C 0.58986(16) 0.15536(4) 0.63297(10) 0.0155(2) Uani 1 1 d . . .
C4 C 0.52589(15) 0.11664(4) 0.54457(10) 0.01375(19) Uani 1 1 d . . .
C5 C 0.44446(15) 0.12879(4) 0.43049(10) 0.01462(19) Uani 1 1 d . . .
H5 H 0.4273 0.1648 0.4117 0.018 Uiso 1 1 calc R . .
C6 C 0.38603(15) 0.09314(4) 0.34178(10) 0.01340(19) Uani 1 1 d . . .
C7 C 0.30500(15) 0.10746(4) 0.22313(10) 0.01454(19) Uani 1 1 d . . .
C8 C 0.26490(15) 0.06168(4) 0.16282(10) 0.01473(19) Uani 1 1 d . . .
C9 C 0.32012(15) 0.01981(4) 0.24579(10) 0.01348(18) Uani 1 1 d . . .
C10 C 0.29819(15) -0.03317(4) 0.22005(10) 0.01471(19) Uani 1 1 d . . .
H10 H 0.2407 -0.0424 0.1430 0.018 Uiso 1 1 calc R . .
C11 C 0.76055(19) 0.15168(5) 0.84454(11) 0.0208(2) Uani 1 1 d . . .
H11A H 0.7569 0.1260 0.9111 0.025 Uiso 1 1 calc R . .
H11B H 0.6900 0.1832 0.8675 0.025 Uiso 1 1 calc R . .
C12 C 0.9673(2) 0.16659(6) 0.82772(13) 0.0287(3) Uani 1 1 d . . .
H12A H 1.0391 0.1352 0.8092 0.043 Uiso 1 1 calc R . .
H12B H 1.0234 0.1825 0.9022 0.043 Uiso 1 1 calc R . .
H12C H 0.9714 0.1916 0.7610 0.043 Uiso 1 1 calc R . .
C13 C 0.57214(17) 0.21347(4) 0.61686(11) 0.0187(2) Uani 1 1 d . . .
H13A H 0.6055 0.2227 0.5343 0.022 Uiso 1 1 calc R . .
H13B H 0.6644 0.2309 0.6749 0.022 Uiso 1 1 calc R . .
C14 C 0.3733(2) 0.23425(5) 0.63570(15) 0.0290(3) Uani 1 1 d . . .
H14A H 0.2809 0.2170 0.5789 0.044 Uiso 1 1 calc R . .
H14B H 0.3699 0.2721 0.6216 0.044 Uiso 1 1 calc R . .
H14C H 0.3418 0.2269 0.7187 0.044 Uiso 1 1 calc R . .
C15 C 0.28003(16) 0.16236(4) 0.17737(11) 0.0174(2) Uani 1 1 d . . .
H15A H 0.2250 0.1839 0.2403 0.021 Uiso 1 1 calc R . .
H15B H 0.1890 0.1622 0.1054 0.021 Uiso 1 1 calc R . .
C16 C 0.46680(18) 0.18752(5) 0.14362(12) 0.0221(2) Uani 1 1 d . . .
H16A H 0.5532 0.1910 0.2162 0.033 Uiso 1 1 calc R . .
H16B H 0.4406 0.2222 0.1087 0.033 Uiso 1 1 calc R . .
H16C H 0.5256 0.1654 0.0844 0.033 Uiso 1 1 calc R . .
C17 C 0.18696(17) 0.05551(5) 0.03418(10) 0.0184(2) Uani 1 1 d . . .
H17A H 0.0796 0.0800 0.0185 0.022 Uiso 1 1 calc R . .
H17B H 0.1375 0.0195 0.0223 0.022 Uiso 1 1 calc R . .
C18 C 0.33495(19) 0.06591(6) -0.05635(12) 0.0278(3) Uani 1 1 d . . .
H18A H 0.3816 0.1019 -0.0467 0.042 Uiso 1 1 calc R . .
H18B H 0.2775 0.0611 -0.1386 0.042 Uiso 1 1 calc R . .
H18C H 0.4409 0.0415 -0.0420 0.042 Uiso 1 1 calc R . .
C19 C 0.08527(17) 0.00895(5) 0.61650(11) 0.0185(2) Uani 1 1 d . . .
H19 H 0.1436 0.0143 0.6953 0.022 Uiso 1 1 calc R . .
C20 C 0.03569(17) 0.05075(5) 0.54712(11) 0.0187(2) Uani 1 1 d . . .
H20 H 0.0583 0.0850 0.5779 0.022 Uiso 1 1 calc R . .
C21 C -0.05149(16) 0.04387(5) 0.42645(10) 0.0170(2) Uani 1 1 d . . .
C22 C -0.10044(16) 0.08625(5) 0.35385(11) 0.0191(2) Uani 1 1 d . . .
C23 C -0.07015(18) 0.13916(5) 0.39346(12) 0.0225(2) Uani 1 1 d . . .
C24 C -0.18197(17) 0.07936(5) 0.23229(11) 0.0215(2) Uani 1 1 d . . .

loop_
_atom_site_aniso_label
_atom_site_aniso_U_11
_atom_site_aniso_U_22
_atom_site_aniso_U_33
_atom_site_aniso_U_23
_atom_site_aniso_U_13
_atom_site_aniso_U_12
Cu1 0.01181(9) 0.00976(9) 0.01180(9) 0.00010(6) 0.00047(6) -0.00006(6)
N1 0.0142(4) 0.0106(4) 0.0140(4) 0.0002(3) 0.0005(3) -0.0006(3)
N2 0.0138(4) 0.0113(4) 0.0135(4) 0.0005(3) 0.0006(3) 0.0002(3)
N3 0.0286(6) 0.0274(6) 0.0359(6) 0.0007(5) 0.0055(5) 0.0006(5)
N4 0.0205(5) 0.0373(6) 0.0235(5) 0.0052(5) 0.0006(4) 0.0039(4)
C1 0.0147(5) 0.0132(4) 0.0144(4) -0.0007(4) 0.0017(4) -0.0016(4)
C2 0.0173(5) 0.0137(4) 0.0155(5) -0.0027(4) 0.0019(4) -0.0026(4)
C3 0.0162(5) 0.0123(4) 0.0180(5) -0.0023(4) 0.0018(4) -0.0014(4)
C4 0.0138(4) 0.0112(4) 0.0164(5) -0.0007(4) 0.0020(4) -0.0004(3)
C5 0.0155(5) 0.0109(4) 0.0175(5) 0.0011(4) 0.0012(4) 0.0005(3)
C6 0.0128(4) 0.0122(4) 0.0153(4) 0.0019(4) 0.0014(4) 0.0007(3)
C7 0.0127(4) 0.0151(5) 0.0157(5) 0.0033(4) 0.0004(4) 0.0006(4)
C8 0.0130(4) 0.0159(5) 0.0152(5) 0.0027(4) -0.0002(4) -0.0008(4)
C9 0.0132(4) 0.0141(4) 0.0131(4) 0.0009(4) 0.0009(3) -0.0004(4)
C10 0.0156(5) 0.0147(4) 0.0138(4) -0.0003(4) 0.0011(4) -0.0020(4)
C11 0.0288(6) 0.0167(5) 0.0164(5) -0.0028(4) -0.0014(4) -0.0041(4)
C12 0.0280(7) 0.0302(7) 0.0264(6) 0.0030(5) -0.0087(5) -0.0084(5)
C13 0.0205(5) 0.0114(4) 0.0240(5) -0.0020(4) 0.0004(4) -0.0006(4)
C14 0.0247(6) 0.0181(5) 0.0443(8) -0.0054(5) 0.0028(6) 0.0040(5)
C15 0.0178(5) 0.0148(5) 0.0195(5) 0.0050(4) 0.0007(4) 0.0020(4)
C16 0.0228(6) 0.0165(5) 0.0275(6) 0.0050(4) 0.0056(5) -0.0011(4)
C17 0.0182(5) 0.0208(5) 0.0156(5) 0.0029(4) -0.0030(4) -0.0022(4)
C18 0.0229(6) 0.0449(8) 0.0158(5) -0.0038(5) 0.0023(4) 0.0015(5)
C19 0.0170(5) 0.0238(5) 0.0147(5) -0.0012(4) 0.0004(4) -0.0018(4)
C20 0.0174(5) 0.0226(5) 0.0160(5) -0.0017(4) 0.0015(4) -0.0017(4)
C21 0.0133(5) 0.0222(5) 0.0157(5) 0.0002(4) 0.0025(4) -0.0005(4)
C22 0.0145(5) 0.0244(5) 0.0188(5) 0.0021(4) 0.0033(4) 0.0007(4)
C23 0.0181(5) 0.0265(6) 0.0233(6) 0.0042(5) 0.0038(4) 0.0019(4)
C24 0.0155(5) 0.0269(6) 0.0222(6) 0.0054(5) 0.0028(4) 0.0034(4)

loop_
_atom_type_symbol
_atom_type_description
_atom_type_scat_dispersion_real
_atom_type_scat_dispersion_imag
_atom_type_scat_source
C C 0.0033 0.0016 'International Tables Vol C Tables 4.2.6.8 and 6.1.1.4'
H H 0.0000 0.0000 'International Tables Vol C Tables 4.2.6.8 and 6.1.1.4'
N N 0.0061 0.0033 'International Tables Vol C Tables 4.2.6.8 and 6.1.1.4'
Cu Cu 0.3201 1.2651 'International Tables Vol C Tables 4.2.6.8 and 6.1.1.4'

loop_
_geom_angle_atom_site_label_1
_geom_angle_atom_site_label_2
_geom_angle_atom_site_label_3
_geom_angle
_geom_angle_site_symmetry_1
_geom_angle_site_symmetry_3
_geom_angle_publ_flag
N1 Cu1 N1 180.00(3) . 3_656 ?
N1 Cu1 N2 89.21(4) . 3_656 ?
N1 Cu1 N2 90.79(4) 3_656 3_656 ?
N1 Cu1 N2 90.79(4) . . ?
N1 Cu1 N2 89.21(4) 3_656 . ?
N2 Cu1 N2 180.0 3_656 . ?
C4 N1 C1 105.45(9) . . ?
C4 N1 Cu1 126.51(7) . . ?
C1 N1 Cu1 128.04(7) . . ?
C6 N2 C9 105.41(9) . . ?
C6 N2 Cu1 126.56(7) . . ?
C9 N2 Cu1 128.02(7) . . ?
N1 C1 C10 124.91(10) . 3_656 ?
N1 C1 C2 110.50(9) . . ?
C10 C1 C2 124.57(10) 3_656 . ?
C3 C2 C1 106.44(9) . . ?
C3 C2 C11 126.86(10) . . ?
C1 C2 C11 126.61(10) . . ?
C2 C3 C4 106.66(9) . . ?
C2 C3 C13 127.99(10) . . ?
C4 C3 C13 125.35(10) . . ?
N1 C4 C5 125.26(10) . . ?
N1 C4 C3 110.95(10) . . ?
C5 C4 C3 123.77(10) . . ?
C6 C5 C4 125.83(10) . . ?
N2 C6 C5 125.02(10) . . ?
N2 C6 C7 110.86(9) . . ?
C5 C6 C7 124.11(10) . . ?
C8 C7 C6 106.50(9) . . ?
C8 C7 C15 128.33(10) . . ?
C6 C7 C15 125.12(10) . . ?
C7 C8 C9 106.52(9) . . ?
C7 C8 C17 127.17(10) . . ?
C9 C8 C17 126.26(10) . . ?
N2 C9 C10 124.66(10) . . ?
N2 C9 C8 110.69(9) . . ?
C10 C9 C8 124.65(10) . . ?
C1 C10 C9 125.11(10) 3_656 . ?
C2 C11 C12 111.62(10) . . ?
C3 C13 C14 113.41(10) . . ?
C7 C15 C16 113.04(9) . . ?
C8 C17 C18 112.65(10) . . ?
C20 C19 C21 121.43(11) . 3_556 ?
C19 C20 C21 120.61(11) . . ?
C22 C21 C20 121.23(11) . . ?
C22 C21 C19 120.81(11) . 3_556 ?
C20 C21 C19 117.96(10) . 3_556 ?
C21 C22 C23 122.42(11) . . ?
C21 C22 C24 121.21(12) . . ?
C23 C22 C24 116.35(11) . . ?
N3 C23 C22 179.18(14) . . ?
N4 C24 C22 178.67(14) . . ?

loop_
_geom_bond_atom_site_label_1
_geom_bond_atom_site_label_2
_geom_bond_distance
_geom_bond_site_symmetry_2
_geom_bond_publ_flag
Cu1 N1 2.0013(9) . ?
Cu1 N1 2.0013(9) 3_656 ?
Cu1 N2 2.0058(9) 3_656 ?
Cu1 N2 2.0058(9) . ?
N1 C4 1.3725(13) . ?
N1 C1 1.3784(14) . ?
N2 C6 1.3757(13) . ?
N2 C9 1.3773(14) . ?
N3 C23 1.1489(18) . ?
N4 C24 1.1473(17) . ?
C1 C10 1.3827(15) 3_656 ?
C1 C2 1.4516(15) . ?
C2 C3 1.3643(16) . ?
C2 C11 1.5022(16) . ?
C3 C4 1.4436(15) . ?
C3 C13 1.5006(15) . ?
C4 C5 1.3883(15) . ?
C5 C6 1.3829(15) . ?
C6 C7 1.4452(15) . ?
C7 C8 1.3680(15) . ?
C7 C15 1.4989(15) . ?
C8 C9 1.4473(15) . ?
C8 C17 1.5016(15) . ?
C9 C10 1.3907(15) . ?
C10 C1 1.3827(15) 3_656 ?
C11 C12 1.5339(19) . ?
C13 C14 1.5304(18) . ?
C15 C16 1.5381(17) . ?
C17 C18 1.5233(17) . ?
C19 C20 1.3488(17) . ?
C19 C21 1.4463(16) 3_556 ?
C20 C21 1.4447(16) . ?
C21 C22 1.3797(17) . ?
C21 C19 1.4463(16) 3_556 ?
C22 C23 1.4337(18) . ?
C22 C24 1.4396(17) . ?
